data_4339418
loop_
_publ_author_name
'Ingleson, Michael J.'
'Pink, Maren'
'Fan, Hongjun'
'Caulton, Kenneth G.'

_publ_section_title
;
 Exploring the reactivity of four-coordinate PNPCoX with access to
 three-coordinate spin triplet PNPCo.
;
_journal_issue 24
_journal_name_full 'Inorganic chemistry'
_journal_page_first 10321
_journal_page_last 10334
_journal_paper_doi 10.1021/ic701171p
_journal_volume 46
_journal_year 2007
_chemical_formula_sum 'C22 H52 Co N4 O2 P2 Si2'
_chemical_formula_weight 581.73
_chemical_name_systematic
; 
 ? 
;
_space_group_IT_number 4
_symmetry_cell_setting monoclinic
_symmetry_space_group_name_Hall 'P 2yb'
_symmetry_space_group_name_H-M 'P 1 21 1'
_atom_sites_solution_hydrogens geom
_atom_sites_solution_primary direct
_atom_sites_solution_secondary difmap
_audit_creation_method SHELXL-97
_cell_angle_alpha 90.00
_cell_angle_beta 95.056(4)
_cell_angle_gamma 90.00
_cell_formula_units_Z 4
_cell_length_a 15.544(2)
_cell_length_b 12.0941(17)
_cell_length_c 16.539(2)
_cell_measurement_reflns_used 7015
_cell_measurement_temperature 130(2)
_cell_measurement_theta_max 26.2
_cell_measurement_theta_min 2.4
_cell_volume 3097.1(7)
_computing_cell_refinement 'SAINT (Bruker, 2003)'
_computing_data_collection 'SMART (Bruker, 2001)'
_computing_data_reduction 'SAINT (Bruker, 2003)'
_computing_molecular_graphics 'SHELXTL (Bruker, 2003), XTEL (loc. libr.)'
_computing_publication_material 'SHELXTL (Bruker, 2003)'
_computing_structure_refinement 'SHELXL-97 (Sheldrick, 1997)'
_computing_structure_solution 'SIR-92 (Altomare, 1993)'
_diffrn_ambient_temperature 130(2)
_diffrn_detector 'CCD area detector'
_diffrn_detector_area_resol_mean 44.52
_diffrn_detector_type 'Bruker SMART 6000'
_diffrn_measured_fraction_theta_full 0.995
_diffrn_measured_fraction_theta_max 0.995
_diffrn_measurement_details '0.30 degree frames measured for 20 seconds each'
_diffrn_measurement_device 'three-circle goniometer with fixed chi'
_diffrn_measurement_device_type 'Bruker Platform goniometer'
_diffrn_measurement_method \w-scans
_diffrn_radiation_monochromator graphite
_diffrn_radiation_source 'fine-focus sealed tube'
_diffrn_radiation_type MoK\a
_diffrn_radiation_wavelength 0.71073
_diffrn_reflns_av_R_equivalents 0.0440
_diffrn_reflns_av_sigmaI/netI 0.0511
_diffrn_reflns_limit_h_max 20
_diffrn_reflns_limit_h_min -20
_diffrn_reflns_limit_k_max 15
_diffrn_reflns_limit_k_min -15
_diffrn_reflns_limit_l_max 21
_diffrn_reflns_limit_l_min -21
_diffrn_reflns_number 38794
_diffrn_reflns_theta_full 27.57
_diffrn_reflns_theta_max 27.57
_diffrn_reflns_theta_min 1.88
_exptl_absorpt_coefficient_mu 0.759
_exptl_absorpt_correction_T_max 0.9279
_exptl_absorpt_correction_T_min 0.8630
_exptl_absorpt_correction_type multi-scan
_exptl_absorpt_process_details 'SADABS, R. Blessing; 1995'
_exptl_crystal_colour blue
_exptl_crystal_density_diffrn 1.248
_exptl_crystal_density_method 'not measured'
_exptl_crystal_description block
_exptl_crystal_F_000 1252
_exptl_crystal_size_max 0.20
_exptl_crystal_size_mid 0.10
_exptl_crystal_size_min 0.10
_refine_diff_density_max 0.376
_refine_diff_density_min -0.236
_refine_diff_density_rms 0.057
_refine_ls_abs_structure_details 'Flack H D (1983), Acta Cryst. A39, 876-881'
_refine_ls_abs_structure_Flack 0.674(8)
_refine_ls_extinction_method none
_refine_ls_goodness_of_fit_ref 1.021
_refine_ls_hydrogen_treatment riding
_refine_ls_matrix_type full
_refine_ls_number_parameters 772
_refine_ls_number_reflns 14142
_refine_ls_number_restraints 31
_refine_ls_restrained_S_all 1.023
_refine_ls_R_factor_all 0.0421
_refine_ls_R_factor_gt 0.0334
_refine_ls_shift/su_max 0.001
_refine_ls_shift/su_mean 0.000
_refine_ls_structure_factor_coef Fsqd
_refine_ls_weighting_details 'calc w=1/[\s^2^(Fo^2^)+(0.0368P)^2^+0.0927P] where P=(Fo^2^+2Fc^2^)/3'
_refine_ls_weighting_scheme calc
_refine_ls_wR_factor_gt 0.0747
_refine_ls_wR_factor_ref 0.0799
_reflns_number_gt 12519
_reflns_number_total 14142
_reflns_threshold_expression >2sigma(I)
_cod_data_source_file ic701171p_si1.cif
_cod_data_source_block 05021
_cod_original_cell_volume 3097.0(8)
_cod_original_sg_symbol_H-M P2(1)
_cod_database_code 4339418

loop_
_symmetry_equiv_pos_as_xyz
'x, y, z'
'-x, y+1/2, -z'

loop_
_atom_site_label
_atom_site_type_symbol
_atom_site_fract_x
_atom_site_fract_y
_atom_site_fract_z
_atom_site_U_iso_or_equiv
_atom_site_adp_type
_atom_site_occupancy
_atom_site_symmetry_multiplicity
_atom_site_calc_flag
_atom_site_refinement_flags
_atom_site_disorder_assembly
_atom_site_disorder_group
Co1A Co 0.73754(2) 0.69725(3) 0.279405(19) 0.01488(8) Uani 1 1 d . . .
P1A P 0.79744(4) 0.46797(5) 0.35298(4) 0.01455(13) Uani 1 1 d . . .
P2A P 0.61705(4) 0.87204(6) 0.35977(4) 0.01653(14) Uani 1 1 d . . .
Si1A Si 0.91063(4) 0.69200(7) 0.40298(4) 0.01579(14) Uani 1 1 d . . .
Si2A Si 0.81897(5) 0.90597(6) 0.34946(5) 0.01899(16) Uani 1 1 d . . .
O1A O 0.72487(11) 0.54614(15) 0.32458(10) 0.0164(4) Uani 1 1 d . . .
O2A O 0.63312(11) 0.78466(16) 0.29693(11) 0.0196(4) Uani 1 1 d . . .
N1A N 0.83087(13) 0.76617(19) 0.35178(13) 0.0168(5) Uani 1 1 d . . .
N2A N 0.73093(15) 0.6841(2) 0.15977(13) 0.0232(5) Uani 1 1 d . . .
N3A N 0.71271(15) 0.7572(2) 0.11261(14) 0.0246(5) Uani 1 1 d . . .
N4A N 0.6957(2) 0.8244(2) 0.06369(16) 0.0391(7) Uani 1 1 d . . .
C1A C 1.01901(16) 0.7017(3) 0.36142(16) 0.0227(6) Uani 1 1 d . . .
H1AA H 1.0408 0.7776 0.3675 0.021(7) Uiso 1 1 calc R . .
H1AB H 1.0133 0.6817 0.3038 0.059(11) Uiso 1 1 calc R . .
H1AC H 1.0595 0.6510 0.3912 0.050(11) Uiso 1 1 calc R . .
C2A C 0.92831(18) 0.7303(3) 0.51316(15) 0.0256(6) Uani 1 1 d . . .
H2AA H 0.9536 0.8044 0.5183 0.037(9) Uiso 1 1 calc R . .
H2AB H 0.9676 0.6768 0.5415 0.028(8) Uiso 1 1 calc R . .
H2AC H 0.8729 0.7296 0.5372 0.027(8) Uiso 1 1 calc R . .
C3A C 0.88565(16) 0.5366(2) 0.40941(16) 0.0200(5) Uani 1 1 d . . .
H3AA H 0.9386 0.4977 0.3962 0.044(10) Uiso 1 1 calc R . .
H3AB H 0.8792 0.5211 0.4673 0.040(9) Uiso 1 1 calc R . .
C4A C 0.75460(16) 0.3693(2) 0.42479(16) 0.0194(5) Uani 1 1 d . . .
C5A C 0.70670(18) 0.4397(2) 0.48443(16) 0.0278(6) Uani 1 1 d . . .
H5AA H 0.6899 0.3928 0.5287 0.023(7) Uiso 1 1 calc R . .
H5AB H 0.6549 0.4723 0.4557 0.015(6) Uiso 1 1 calc R . .
H5AC H 0.7448 0.4988 0.5068 0.020(7) Uiso 1 1 calc R . .
C6A C 0.68894(19) 0.2889(3) 0.38190(19) 0.0304(7) Uani 1 1 d . . .
H6AA H 0.6606 0.2466 0.4226 0.029(8) Uiso 1 1 calc R . .
H6AB H 0.7189 0.2381 0.3477 0.017(7) Uiso 1 1 calc R . .
H6AC H 0.6454 0.3308 0.3480 0.036(9) Uiso 1 1 calc R . .
C7A C 0.82695(17) 0.3032(2) 0.47293(17) 0.0246(6) Uani 1 1 d . . .
H7AA H 0.8013 0.2508 0.5092 0.040(9) Uiso 1 1 calc R . .
H7AB H 0.8651 0.3542 0.5051 0.037(9) Uiso 1 1 calc R . .
H7AC H 0.8603 0.2625 0.4351 0.027(8) Uiso 1 1 calc R . .
C8A C 0.83759(17) 0.4019(2) 0.26287(16) 0.0206(6) Uani 1 1 d . . .
C9A C 0.76036(19) 0.3720(3) 0.20244(17) 0.0291(6) Uani 1 1 d . . .
H9AA H 0.7814 0.3450 0.1519 0.032(8) Uiso 1 1 calc R . .
H9AB H 0.7244 0.4377 0.1911 0.029(8) Uiso 1 1 calc R . .
H9AC H 0.7260 0.3141 0.2258 0.018(7) Uiso 1 1 calc R . .
C10A C 0.8947(2) 0.3004(2) 0.28186(18) 0.0296(7) Uani 1 1 d . . .
H10A H 0.9187 0.2753 0.2322 0.049(11) Uiso 1 1 calc R . .
H10B H 0.8600 0.2411 0.3030 0.027(8) Uiso 1 1 calc R . .
H10C H 0.9418 0.3200 0.3226 0.030(8) Uiso 1 1 calc R . .
C11A C 0.89200(17) 0.4898(2) 0.22249(16) 0.0267(6) Uani 1 1 d . . .
H11A H 0.9119 0.4595 0.1724 0.042(9) Uiso 1 1 calc R . .
H11B H 0.9420 0.5100 0.2598 0.038(9) Uiso 1 1 calc R . .
H11C H 0.8566 0.5555 0.2096 0.032(8) Uiso 1 1 calc R . .
C12A C 0.8200(2) 0.9601(3) 0.24328(18) 0.0305(7) Uani 1 1 d . . .
H12A H 0.8737 0.9378 0.2210 0.050(11) Uiso 1 1 calc R . .
H12B H 0.8162 1.0410 0.2439 0.037(9) Uiso 1 1 calc R . .
H12C H 0.7706 0.9299 0.2095 0.034(9) Uiso 1 1 calc R . .
C13A C 0.90323(18) 0.9859(3) 0.4139(2) 0.0320(7) Uani 1 1 d . . .
H13A H 0.9608 0.9634 0.4005 0.059(11) Uiso 1 1 calc R . .
H13B H 0.8973 0.9707 0.4714 0.053(11) Uiso 1 1 calc R . .
H13C H 0.8954 1.0652 0.4035 0.054(11) Uiso 1 1 calc R . .
C14A C 0.71157(16) 0.9541(2) 0.38691(17) 0.0212(6) Uani 1 1 d . . .
H14A H 0.7194 0.9587 0.4469 0.039(9) Uiso 1 1 calc R . .
H14B H 0.7000 1.0300 0.3663 0.023(7) Uiso 1 1 calc R . .
C15A C 0.58548(18) 0.8015(3) 0.45191(17) 0.0249(6) Uani 1 1 d . . .
C16A C 0.5400(2) 0.8769(3) 0.50884(19) 0.0377(8) Uani 1 1 d . . .
H16A H 0.5328 0.8377 0.5597 0.023(8) Uiso 1 1 calc R . .
H16B H 0.4832 0.8978 0.4830 0.044(10) Uiso 1 1 calc R . .
H16C H 0.5748 0.9435 0.5204 0.038(10) Uiso 1 1 calc R . .
C17A C 0.6685(2) 0.7566(3) 0.49803(18) 0.0353(8) Uani 1 1 d . . .
H17A H 0.6534 0.7057 0.5406 0.034(9) Uiso 1 1 calc R . .
H17B H 0.7023 0.8183 0.5227 0.051(11) Uiso 1 1 calc R . .
H17C H 0.7028 0.7173 0.4602 0.046(10) Uiso 1 1 calc R . .
C18A C 0.5276(2) 0.7024(3) 0.42563(19) 0.0381(8) Uani 1 1 d . . .
H18A H 0.5101 0.6643 0.4739 0.032(9) Uiso 1 1 calc R . .
H18B H 0.5597 0.6510 0.3937 0.063(13) Uiso 1 1 calc R . .
H18C H 0.4762 0.7286 0.3926 0.053(11) Uiso 1 1 calc R . .
C19A C 0.53298(16) 0.9636(2) 0.31090(17) 0.0222(6) Uani 1 1 d . . .
C20A C 0.5679(2) 1.0018(3) 0.23177(19) 0.0347(7) Uani 1 1 d . . .
H20A H 0.5252 1.0493 0.2018 0.051(10) Uiso 1 1 calc R . .
H20B H 0.5793 0.9371 0.1986 0.033(9) Uiso 1 1 calc R . .
H20C H 0.6216 1.0432 0.2443 0.020(7) Uiso 1 1 calc R . .
C21A C 0.44896(18) 0.8992(3) 0.29036(19) 0.0285(7) Uani 1 1 d . . .
H21A H 0.4099 0.9430 0.2533 0.022(7) Uiso 1 1 calc R . .
H21B H 0.4214 0.8844 0.3403 0.027(8) Uiso 1 1 calc R . .
H21C H 0.4619 0.8290 0.2644 0.023(8) Uiso 1 1 calc R . .
C22A C 0.5141(2) 1.0662(3) 0.3614(2) 0.0356(8) Uani 1 1 d . . .
H22A H 0.4802 1.1194 0.3271 0.067(13) Uiso 1 1 calc R . .
H22B H 0.5687 1.1004 0.3825 0.050(11) Uiso 1 1 calc R . .
H22C H 0.4815 1.0441 0.4068 0.030(9) Uiso 1 1 calc R . .
Co1B Co 0.25195(2) 0.74142(3) 0.222119(19) 0.01403(8) Uani 1 1 d . . .
P1B P 0.37403(4) 0.57148(6) 0.13572(4) 0.01604(14) Uani 1 1 d . A .
P2B P 0.18845(4) 0.98252(5) 0.16526(4) 0.01459(13) Uani 1 1 d . . .
Si1B Si 0.17003(5) 0.54345(6) 0.13561(5) 0.01865(15) Uani 1 1 d . . .
Si2B Si 0.08338(4) 0.76346(6) 0.09327(4) 0.01595(15) Uani 1 1 d . . .
O1B O 0.35678(11) 0.65605(15) 0.20035(11) 0.0182(4) Uani 1 1 d . . .
O2B O 0.25939(11) 0.90038(15) 0.19194(11) 0.0163(4) Uani 1 1 d . . .
N1B N 0.15917(14) 0.6827(2) 0.14401(13) 0.0185(5) Uani 1 1 d . . .
N2B N 0.26113(15) 0.7361(2) 0.34182(13) 0.0233(5) Uani 1 1 d . . .
N3B N 0.28291(16) 0.6594(2) 0.38382(14) 0.0271(6) Uani 1 1 d . . .
N4B N 0.3033(2) 0.5881(3) 0.42810(18) 0.0547(9) Uani 1 1 d . . .
C1B C 0.16279(19) 0.4741(3) 0.23580(18) 0.0295(7) Uani 1 1 d . . .
H1BA H 0.1057 0.4879 0.2547 0.047(10) Uiso 1 1 calc R . .
H1BB H 0.2075 0.5038 0.2754 0.063(12) Uiso 1 1 calc R . .
H1BC H 0.1713 0.3944 0.2299 0.058(12) Uiso 1 1 calc R . .
C2B C 0.08886(18) 0.4756(3) 0.0607(2) 0.0325(7) Uani 1 1 d . . .
H2BA H 0.0304 0.4924 0.0750 0.048(10) Uiso 1 1 calc R . .
H2BB H 0.0978 0.3954 0.0619 0.052(11) Uiso 1 1 calc R . .
H2BC H 0.0960 0.5036 0.0061 0.066(13) Uiso 1 1 calc R . .
C3B C 0.27712(17) 0.5020(3) 0.09588(18) 0.0283(7) Uani 1 1 d . . .
H3BA H 0.2854 0.4219 0.1060 0.071(13) Uiso 1 1 calc R . .
H3BB H 0.2714 0.5127 0.0363 0.071(13) Uiso 1 1 calc R . .
C4B C 0.41774(18) 0.6460(3) 0.05111(17) 0.0253(6) Uani 1 1 d D . .
C5B C 0.3584(7) 0.7444(10) 0.0293(7) 0.039(3) Uani 0.487(18) 1 d PD A 1
H5BA H 0.3584 0.7941 0.0761 0.04(2) Uiso 0.487(18) 1 calc PR A 1
H5BB H 0.2996 0.7178 0.0145 0.06(3) Uiso 0.487(18) 1 calc PR A 1
H5BC H 0.3793 0.7844 -0.0167 0.018(15) Uiso 0.487(18) 1 calc PR A 1
C6B C 0.4315(9) 0.5797(9) -0.0260(6) 0.036(2) Uani 0.487(18) 1 d PD A 1
H6BA H 0.4526 0.6291 -0.0668 0.03(2) Uiso 0.487(18) 1 calc PR A 1
H6BB H 0.3766 0.5467 -0.0475 0.05(2) Uiso 0.487(18) 1 calc PR A 1
H6BC H 0.4739 0.5211 -0.0129 0.04(3) Uiso 0.487(18) 1 calc PR A 1
C7B C 0.5097(6) 0.6948(10) 0.0802(5) 0.038(2) Uani 0.487(18) 1 d PD A 1
H7BA H 0.5291 0.7433 0.0379 0.012(13) Uiso 0.487(18) 1 calc PR A 1
H7BB H 0.5510 0.6342 0.0904 0.021(16) Uiso 0.487(18) 1 calc PR A 1
H7BC H 0.5060 0.7373 0.1302 0.012(16) Uiso 0.487(18) 1 calc PR A 1
C5D C 0.3358(5) 0.6949(10) 0.0015(5) 0.036(2) Uani 0.513(18) 1 d PD A 2
H5DA H 0.2990 0.7312 0.0387 0.018(17) Uiso 0.513(18) 1 calc PR A 2
H5DB H 0.3036 0.6351 -0.0273 0.032(19) Uiso 0.513(18) 1 calc PR A 2
H5DC H 0.3538 0.7491 -0.0377 0.026(17) Uiso 0.513(18) 1 calc PR A 2
C6D C 0.4616(8) 0.5672(9) -0.0037(6) 0.035(2) Uani 0.513(18) 1 d PD A 2
H6DA H 0.4767 0.6069 -0.0521 0.05(3) Uiso 0.513(18) 1 calc PR A 2
H6DB H 0.4223 0.5063 -0.0199 0.034(19) Uiso 0.513(18) 1 calc PR A 2
H6DC H 0.5142 0.5376 0.0256 0.06(3) Uiso 0.513(18) 1 calc PR A 2
C7D C 0.4750(8) 0.7399(8) 0.0837(5) 0.037(2) Uani 0.513(18) 1 d PD A 2
H7DA H 0.5252 0.7098 0.1164 0.02(2) Uiso 0.513(18) 1 calc PR A 2
H7DB H 0.4423 0.7882 0.1174 0.04(2) Uiso 0.513(18) 1 calc PR A 2
H7DC H 0.4944 0.7825 0.0383 0.08(3) Uiso 0.513(18) 1 calc PR A 2
C8B C 0.44844(18) 0.4681(2) 0.18578(17) 0.0247(6) Uani 1 1 d . . .
C9B C 0.4730(2) 0.3756(3) 0.1285(2) 0.0409(9) Uani 1 1 d . A .
H9BA H 0.5037 0.3169 0.1601 0.055(11) Uiso 1 1 calc R . .
H9BB H 0.5104 0.4056 0.0891 0.079(16) Uiso 1 1 calc R . .
H9BC H 0.4205 0.3451 0.0996 0.13(2) Uiso 1 1 calc R . .
C10B C 0.3999(3) 0.4172(4) 0.2534(3) 0.0788(19) Uani 1 1 d . A .
H10D H 0.4372 0.3633 0.2837 0.072(13) Uiso 1 1 calc R . .
H10E H 0.3477 0.3802 0.2295 0.12(3) Uiso 1 1 calc R . .
H10F H 0.3839 0.4757 0.2903 0.059(12) Uiso 1 1 calc R . .
C11B C 0.5305(3) 0.5245(3) 0.2223(3) 0.0565(13) Uani 1 1 d . A .
H11D H 0.5651 0.4716 0.2561 0.072(13) Uiso 1 1 calc R . .
H11E H 0.5151 0.5873 0.2556 0.097(17) Uiso 1 1 calc R . .
H11F H 0.5639 0.5509 0.1785 0.12(2) Uiso 1 1 calc R . .
C12B C -0.03111(16) 0.7306(3) 0.11256(16) 0.0213(5) Uani 1 1 d . . .
H12D H -0.0458 0.6560 0.0926 0.023(7) Uiso 1 1 calc R . .
H12E H -0.0701 0.7844 0.0842 0.042(10) Uiso 1 1 calc R . .
H12F H -0.0372 0.7342 0.1710 0.060(11) Uiso 1 1 calc R . .
C13B C 0.08861(17) 0.7573(2) -0.01983(15) 0.0214(6) Uani 1 1 d . . .
H13D H 0.0667 0.6856 -0.0402 0.049(11) Uiso 1 1 calc R . .
H13E H 0.1486 0.7663 -0.0325 0.054(11) Uiso 1 1 calc R . .
H13F H 0.0532 0.8167 -0.0457 0.043(10) Uiso 1 1 calc R . .
C14B C 0.08943(16) 0.9152(2) 0.12797(15) 0.0179(5) Uani 1 1 d . . .
H14C H 0.0645 0.9598 0.0815 0.035(9) Uiso 1 1 calc R . .
H14D H 0.0495 0.9225 0.1711 0.025(8) Uiso 1 1 calc R . .
C15B C 0.22779(17) 1.0684(2) 0.08412(16) 0.0200(6) Uani 1 1 d . . .
C16B C 0.32485(17) 1.0928(2) 0.10380(17) 0.0269(6) Uani 1 1 d . . .
H16D H 0.3457 1.1382 0.0605 0.025(8) Uiso 1 1 calc R . .
H16E H 0.3570 1.0230 0.1079 0.042(9) Uiso 1 1 calc R . .
H16F H 0.3334 1.1327 0.1555 0.018(7) Uiso 1 1 calc R . .
C17B C 0.21781(19) 1.0007(2) 0.00514(15) 0.0268(6) Uani 1 1 d . . .
H17D H 0.2437 1.0413 -0.0379 0.033(8) Uiso 1 1 calc R . .
H17E H 0.1563 0.9883 -0.0108 0.048(10) Uiso 1 1 calc R . .
H17F H 0.2470 0.9293 0.0139 0.034(9) Uiso 1 1 calc R . .
C18B C 0.17781(18) 1.1775(2) 0.07124(17) 0.0266(6) Uani 1 1 d . . .
H18D H 0.1962 1.2153 0.0233 0.039(9) Uiso 1 1 calc R . .
H18E H 0.1896 1.2248 0.1190 0.053(11) Uiso 1 1 calc R . .
H18F H 0.1158 1.1619 0.0632 0.035(9) Uiso 1 1 calc R . .
C19B C 0.16261(17) 1.0634(2) 0.25546(15) 0.0185(5) Uani 1 1 d . . .
C20B C 0.14483(19) 0.9776(2) 0.32074(16) 0.0281(6) Uani 1 1 d . . .
H20D H 0.1302 1.0158 0.3699 0.037(9) Uiso 1 1 calc R . .
H20E H 0.1965 0.9321 0.3334 0.034(9) Uiso 1 1 calc R . .
H20F H 0.0965 0.9302 0.3004 0.066(13) Uiso 1 1 calc R . .
C21B C 0.23998(17) 1.1339(3) 0.28819(17) 0.0273(6) Uani 1 1 d . . .
H21D H 0.2268 1.1703 0.3386 0.037(9) Uiso 1 1 calc R . .
H21E H 0.2518 1.1900 0.2479 0.032(8) Uiso 1 1 calc R . .
H21F H 0.2908 1.0865 0.2990 0.026(8) Uiso 1 1 calc R . .
C22B C 0.08116(17) 1.1363(2) 0.24129(17) 0.0241(6) Uani 1 1 d . . .
H22D H 0.0692 1.1717 0.2924 0.013(6) Uiso 1 1 calc R . .
H22E H 0.0318 1.0903 0.2216 0.043(9) Uiso 1 1 calc R . .
H22F H 0.0907 1.1933 0.2009 0.032(8) Uiso 1 1 calc R . .

loop_
_atom_site_aniso_label
_atom_site_aniso_U_11
_atom_site_aniso_U_22
_atom_site_aniso_U_33
_atom_site_aniso_U_23
_atom_site_aniso_U_13
_atom_site_aniso_U_12
Co1A 0.01661(16) 0.01268(17) 0.01503(16) 0.00021(14) -0.00029(12) 0.00065(13)
P1A 0.0143(3) 0.0129(3) 0.0163(3) 0.0014(3) 0.0002(2) 0.0003(2)
P2A 0.0155(3) 0.0164(3) 0.0174(3) -0.0034(3) -0.0004(2) 0.0002(3)
Si1A 0.0144(3) 0.0155(3) 0.0172(3) -0.0003(3) -0.0004(3) -0.0018(3)
Si2A 0.0175(3) 0.0132(4) 0.0261(4) -0.0024(3) 0.0007(3) -0.0014(3)
O1A 0.0160(8) 0.0143(9) 0.0187(8) 0.0028(7) 0.0000(7) 0.0001(7)
O2A 0.0175(9) 0.0203(10) 0.0199(9) -0.0038(8) -0.0036(7) 0.0027(7)
N1A 0.0155(10) 0.0139(12) 0.0206(11) 0.0004(9) -0.0011(8) -0.0008(8)
N2A 0.0308(12) 0.0208(13) 0.0181(11) 0.0006(10) 0.0030(9) 0.0068(10)
N3A 0.0266(12) 0.0282(15) 0.0197(11) -0.0018(10) 0.0063(9) 0.0023(10)
N4A 0.0542(18) 0.0381(17) 0.0254(14) 0.0124(12) 0.0052(12) 0.0091(14)
C1A 0.0184(12) 0.0228(14) 0.0271(14) 0.0002(12) 0.0029(10) -0.0025(11)
C2A 0.0263(14) 0.0287(16) 0.0212(13) -0.0020(12) -0.0009(11) -0.0004(12)
C3A 0.0169(12) 0.0205(14) 0.0218(13) 0.0025(11) -0.0023(10) -0.0006(10)
C4A 0.0192(12) 0.0176(14) 0.0213(13) 0.0077(11) 0.0024(10) -0.0005(10)
C5A 0.0272(14) 0.0327(16) 0.0246(14) 0.0105(12) 0.0091(11) 0.0068(12)
C6A 0.0283(15) 0.0249(15) 0.0374(17) 0.0121(13) -0.0015(13) -0.0092(12)
C7A 0.0260(14) 0.0234(14) 0.0245(14) 0.0083(12) 0.0038(11) 0.0048(11)
C8A 0.0233(13) 0.0176(14) 0.0212(13) 0.0001(11) 0.0039(10) 0.0047(11)
C9A 0.0350(16) 0.0300(16) 0.0223(14) -0.0039(12) 0.0020(12) -0.0002(13)
C10A 0.0401(17) 0.0207(15) 0.0283(15) 0.0023(12) 0.0047(13) 0.0120(13)
C11A 0.0258(14) 0.0290(15) 0.0269(14) 0.0048(12) 0.0114(11) 0.0065(12)
C12A 0.0422(17) 0.0162(15) 0.0346(16) 0.0047(13) 0.0106(14) -0.0026(13)
C13A 0.0238(14) 0.0206(16) 0.0500(19) -0.0088(14) -0.0052(13) -0.0017(12)
C14A 0.0180(12) 0.0193(14) 0.0258(13) -0.0074(11) -0.0002(10) 0.0012(10)
C15A 0.0239(14) 0.0316(17) 0.0191(14) 0.0011(13) 0.0011(11) -0.0022(12)
C16A 0.0362(18) 0.053(2) 0.0244(16) -0.0030(16) 0.0093(13) 0.0035(17)
C17A 0.0354(17) 0.049(2) 0.0212(15) 0.0092(15) 0.0008(13) 0.0058(16)
C18A 0.0452(19) 0.038(2) 0.0308(16) 0.0074(16) 0.0003(14) -0.0159(17)
C19A 0.0172(12) 0.0203(14) 0.0287(14) 0.0015(12) -0.0003(10) 0.0040(11)
C20A 0.0338(16) 0.0338(18) 0.0365(17) 0.0144(14) 0.0022(13) 0.0117(14)
C21A 0.0210(13) 0.0304(17) 0.0322(16) -0.0072(13) -0.0077(12) 0.0024(12)
C22A 0.0263(15) 0.0233(17) 0.056(2) -0.0126(16) -0.0043(14) 0.0053(13)
Co1B 0.01623(16) 0.01240(17) 0.01328(16) -0.00012(13) 0.00017(12) 0.00119(13)
P1B 0.0145(3) 0.0162(4) 0.0174(3) -0.0043(3) 0.0014(2) 0.0006(3)
P2B 0.0155(3) 0.0122(3) 0.0157(3) 0.0015(3) -0.0004(2) 0.0002(2)
Si1B 0.0159(3) 0.0142(4) 0.0256(4) -0.0013(3) -0.0002(3) -0.0011(3)
Si2B 0.0157(3) 0.0156(4) 0.0160(3) 0.0004(3) -0.0015(3) -0.0009(3)
O1B 0.0171(9) 0.0163(10) 0.0212(9) -0.0060(8) 0.0012(7) 0.0024(7)
O2B 0.0162(8) 0.0121(9) 0.0201(9) 0.0019(7) -0.0011(7) -0.0008(7)
N1B 0.0181(10) 0.0151(12) 0.0213(11) -0.0023(10) -0.0029(8) -0.0009(9)
N2B 0.0327(12) 0.0227(12) 0.0147(10) 0.0005(10) 0.0028(9) 0.0083(11)
N3B 0.0341(13) 0.0309(15) 0.0168(11) 0.0008(10) 0.0057(10) 0.0087(11)
N4B 0.087(2) 0.047(2) 0.0315(16) 0.0200(14) 0.0113(16) 0.0253(18)
C1B 0.0286(14) 0.0217(16) 0.0395(16) 0.0056(13) 0.0103(13) 0.0022(12)
C2B 0.0267(15) 0.0174(16) 0.051(2) -0.0092(14) -0.0078(13) -0.0029(12)
C3B 0.0199(13) 0.0322(17) 0.0329(16) -0.0166(13) 0.0029(11) -0.0064(12)
C4B 0.0261(15) 0.0296(17) 0.0211(14) 0.0015(12) 0.0063(12) 0.0012(12)
C5B 0.043(5) 0.036(5) 0.041(6) 0.022(4) 0.023(4) 0.010(4)
C6B 0.049(6) 0.044(5) 0.016(4) 0.003(4) 0.006(4) -0.004(5)
C7B 0.041(5) 0.032(5) 0.044(5) -0.012(4) 0.018(4) -0.018(4)
C5D 0.040(4) 0.035(5) 0.032(4) 0.010(4) 0.005(3) 0.013(4)
C6D 0.039(5) 0.054(6) 0.013(4) 0.006(4) 0.011(4) 0.004(4)
C7D 0.047(5) 0.027(5) 0.038(4) 0.004(4) 0.005(4) -0.013(4)
C8B 0.0264(14) 0.0207(15) 0.0272(14) -0.0044(12) 0.0035(11) 0.0063(12)
C9B 0.0326(17) 0.0322(19) 0.057(2) -0.0210(17) -0.0050(16) 0.0146(15)
C10B 0.086(4) 0.075(3) 0.083(3) 0.060(3) 0.053(3) 0.057(3)
C11B 0.056(2) 0.039(2) 0.067(3) -0.022(2) -0.041(2) 0.0264(18)
C12B 0.0198(12) 0.0211(14) 0.0226(13) 0.0014(11) -0.0003(10) -0.0019(11)
C13B 0.0217(13) 0.0222(16) 0.0202(13) 0.0011(11) 0.0012(10) 0.0015(11)
C14B 0.0159(12) 0.0167(13) 0.0207(12) 0.0004(10) -0.0007(10) 0.0024(10)
C15B 0.0215(13) 0.0182(14) 0.0200(12) 0.0048(11) 0.0000(10) -0.0027(11)
C16B 0.0248(14) 0.0270(16) 0.0294(15) 0.0048(12) 0.0046(11) -0.0051(12)
C17B 0.0380(16) 0.0251(15) 0.0179(12) 0.0032(11) 0.0053(11) -0.0019(12)
C18B 0.0298(15) 0.0203(15) 0.0296(15) 0.0103(12) 0.0020(12) 0.0005(11)
C19B 0.0216(13) 0.0169(13) 0.0170(12) -0.0001(10) 0.0010(10) 0.0020(10)
C20B 0.0399(16) 0.0254(15) 0.0203(13) -0.0003(12) 0.0093(12) 0.0059(13)
C21B 0.0238(14) 0.0298(16) 0.0273(14) -0.0101(13) -0.0034(11) -0.0005(12)
C22B 0.0238(14) 0.0221(15) 0.0269(14) -0.0025(12) 0.0052(11) 0.0018(11)

loop_
_atom_type_symbol
_atom_type_description
_atom_type_scat_dispersion_real
_atom_type_scat_dispersion_imag
_atom_type_scat_source
C C 0.0033 0.0016 'International Tables Vol C Tables 4.2.6.8 and 6.1.1.4'
H H 0.0000 0.0000 'International Tables Vol C Tables 4.2.6.8 and 6.1.1.4'
N N 0.0061 0.0033 'International Tables Vol C Tables 4.2.6.8 and 6.1.1.4'
O O 0.0106 0.0060 'International Tables Vol C Tables 4.2.6.8 and 6.1.1.4'
Si Si 0.0817 0.0704 'International Tables Vol C Tables 4.2.6.8 and 6.1.1.4'
P P 0.1023 0.0942 'International Tables Vol C Tables 4.2.6.8 and 6.1.1.4'
Co Co 0.3494 0.9721 'International Tables Vol C Tables 4.2.6.8 and 6.1.1.4'

loop_
_geom_angle_atom_site_label_1
_geom_angle_atom_site_label_2
_geom_angle_atom_site_label_3
_geom_angle
N2A Co1A O2A 102.61(9)
N2A Co1A N1A 127.50(10)
O2A Co1A N1A 104.65(8)
N2A Co1A O1A 107.66(9)
O2A Co1A O1A 109.01(8)
N1A Co1A O1A 104.53(8)
O1A P1A C3A 112.75(11)
O1A P1A C8A 108.37(11)
C3A P1A C8A 108.85(13)
O1A P1A C4A 107.56(11)
C3A P1A C4A 105.48(12)
C8A P1A C4A 113.91(13)
O2A P2A C14A 112.04(12)
O2A P2A C19A 105.72(12)
C14A P2A C19A 108.04(13)
O2A P2A C15A 108.32(13)
C14A P2A C15A 108.64(13)
C19A P2A C15A 114.14(13)
N1A Si1A C2A 113.11(12)
N1A Si1A C1A 115.10(12)
C2A Si1A C1A 106.29(12)
N1A Si1A C3A 113.71(11)
C2A Si1A C3A 101.55(13)
C1A Si1A C3A 105.87(13)
N1A Si2A C12A 111.01(13)
N1A Si2A C13A 115.40(13)
C12A Si2A C13A 106.75(15)
N1A Si2A C14A 112.94(12)
C12A Si2A C14A 105.97(14)
C13A Si2A C14A 104.05(13)
P1A O1A Co1A 126.43(10)
P2A O2A Co1A 131.18(11)
Si1A N1A Si2A 127.63(14)
Si1A N1A Co1A 122.92(13)
Si2A N1A Co1A 109.40(11)
N3A N2A Co1A 125.5(2)
N4A N3A N2A 176.5(3)
Si1A C1A H1AA 109.5
Si1A C1A H1AB 109.5
H1AA C1A H1AB 109.5
Si1A C1A H1AC 109.5
H1AA C1A H1AC 109.5
H1AB C1A H1AC 109.5
Si1A C2A H2AA 109.5
Si1A C2A H2AB 109.5
H2AA C2A H2AB 109.5
Si1A C2A H2AC 109.5
H2AA C2A H2AC 109.5
H2AB C2A H2AC 109.5
P1A C3A Si1A 124.93(14)
P1A C3A H3AA 106.1
Si1A C3A H3AA 106.1
P1A C3A H3AB 106.1
Si1A C3A H3AB 106.1
H3AA C3A H3AB 106.3
C6A C4A C7A 109.5(2)
C6A C4A C5A 107.8(2)
C7A C4A C5A 109.1(2)
C6A C4A P1A 111.97(19)
C7A C4A P1A 112.26(18)
C5A C4A P1A 106.02(19)
C4A C5A H5AA 109.5
C4A C5A H5AB 109.5
H5AA C5A H5AB 109.5
C4A C5A H5AC 109.5
H5AA C5A H5AC 109.5
H5AB C5A H5AC 109.5
C4A C6A H6AA 109.5
C4A C6A H6AB 109.5
H6AA C6A H6AB 109.5
C4A C6A H6AC 109.5
H6AA C6A H6AC 109.5
H6AB C6A H6AC 109.5
C4A C7A H7AA 109.5
C4A C7A H7AB 109.5
H7AA C7A H7AB 109.5
C4A C7A H7AC 109.5
H7AA C7A H7AC 109.5
H7AB C7A H7AC 109.5
C10A C8A C9A 110.5(2)
C10A C8A C11A 108.1(2)
C9A C8A C11A 107.9(2)
C10A C8A P1A 114.34(19)
C9A C8A P1A 109.06(18)
C11A C8A P1A 106.70(18)
C8A C9A H9AA 109.5
C8A C9A H9AB 109.5
H9AA C9A H9AB 109.5
C8A C9A H9AC 109.5
H9AA C9A H9AC 109.5
H9AB C9A H9AC 109.5
C8A C10A H10A 109.5
C8A C10A H10B 109.5
H10A C10A H10B 109.5
C8A C10A H10C 109.5
H10A C10A H10C 109.5
H10B C10A H10C 109.5
C8A C11A H11A 109.5
C8A C11A H11B 109.5
H11A C11A H11B 109.5
C8A C11A H11C 109.5
H11A C11A H11C 109.5
H11B C11A H11C 109.5
Si2A C12A H12A 109.5
Si2A C12A H12B 109.5
H12A C12A H12B 109.5
Si2A C12A H12C 109.5
H12A C12A H12C 109.5
H12B C12A H12C 109.5
Si2A C13A H13A 109.5
Si2A C13A H13B 109.5
H13A C13A H13B 109.5
Si2A C13A H13C 109.5
H13A C13A H13C 109.5
H13B C13A H13C 109.5
P2A C14A Si2A 117.81(15)
P2A C14A H14A 107.9
Si2A C14A H14A 107.9
P2A C14A H14B 107.9
Si2A C14A H14B 107.9
H14A C14A H14B 107.2
C16A C15A C18A 110.4(3)
C16A C15A C17A 108.6(3)
C18A C15A C17A 108.0(3)
C16A C15A P2A 113.7(2)
C18A C15A P2A 108.5(2)
C17A C15A P2A 107.4(2)
C15A C16A H16A 109.5
C15A C16A H16B 109.5
H16A C16A H16B 109.5
C15A C16A H16C 109.5
H16A C16A H16C 109.5
H16B C16A H16C 109.5
C15A C17A H17A 109.5
C15A C17A H17B 109.5
H17A C17A H17B 109.5
C15A C17A H17C 109.5
H17A C17A H17C 109.5
H17B C17A H17C 109.5
C15A C18A H18A 109.5
C15A C18A H18B 109.5
H18A C18A H18B 109.5
C15A C18A H18C 109.5
H18A C18A H18C 109.5
H18B C18A H18C 109.5
C20A C19A C21A 108.9(2)
C20A C19A C22A 108.7(3)
C21A C19A C22A 109.3(2)
C20A C19A P2A 105.33(18)
C21A C19A P2A 110.4(2)
C22A C19A P2A 114.1(2)
C19A C20A H20A 109.5
C19A C20A H20B 109.5
H20A C20A H20B 109.5
C19A C20A H20C 109.5
H20A C20A H20C 109.5
H20B C20A H20C 109.5
C19A C21A H21A 109.5
C19A C21A H21B 109.5
H21A C21A H21B 109.5
C19A C21A H21C 109.5
H21A C21A H21C 109.5
H21B C21A H21C 109.5
C19A C22A H22A 109.5
C19A C22A H22B 109.5
H22A C22A H22B 109.5
C19A C22A H22C 109.5
H22A C22A H22C 109.5
H22B C22A H22C 109.5
N2B Co1B N1B 128.80(10)
N2B Co1B O1B 100.18(9)
N1B Co1B O1B 104.88(9)
N2B Co1B O2B 106.39(9)
N1B Co1B O2B 103.75(9)
O1B Co1B O2B 112.90(7)
O1B P1B C3B 112.21(12)
O1B P1B C4B 107.73(13)
C3B P1B C4B 107.64(14)
O1B P1B C8B 106.39(11)
C3B P1B C8B 108.61(15)
C4B P1B C8B 114.36(13)
O2B P2B C14B 112.32(11)
O2B P2B C15B 107.51(11)
C14B P2B C15B 109.50(12)
O2B P2B C19B 108.29(11)
C14B P2B C19B 105.93(12)
C15B P2B C19B 113.38(13)
N1B Si1B C1B 110.96(13)
N1B Si1B C2B 114.92(12)
C1B Si1B C2B 107.42(15)
N1B Si1B C3B 112.58(13)
C1B Si1B C3B 108.04(14)
C2B Si1B C3B 102.34(13)
N1B Si2B C12B 114.94(12)
N1B Si2B C13B 112.35(11)
C12B Si2B C13B 106.57(12)
N1B Si2B C14B 112.88(11)
C12B Si2B C14B 100.00(12)
C13B Si2B C14B 109.24(12)
P1B O1B Co1B 132.44(11)
P2B O2B Co1B 130.29(10)
Si2B N1B Si1B 126.91(13)
Si2B N1B Co1B 123.40(14)
Si1B N1B Co1B 109.68(12)
N3B N2B Co1B 127.1(2)
N4B N3B N2B 176.5(3)
Si1B C1B H1BA 109.5
Si1B C1B H1BB 109.5
H1BA C1B H1BB 109.5
Si1B C1B H1BC 109.5
H1BA C1B H1BC 109.5
H1BB C1B H1BC 109.5
Si1B C2B H2BA 109.5
Si1B C2B H2BB 109.5
H2BA C2B H2BB 109.5
Si1B C2B H2BC 109.5
H2BA C2B H2BC 109.5
H2BB C2B H2BC 109.5
P1B C3B Si1B 118.61(16)
P1B C3B H3BA 107.7
Si1B C3B H3BA 107.7
P1B C3B H3BB 107.7
Si1B C3B H3BB 107.7
H3BA C3B H3BB 107.1
C7D C4B C6D 113.8(6)
C7D C4B C5B 79.8(5)
C6D C4B C5B 129.9(5)
C7D C4B C6B 124.5(6)
C6D C4B C6B 22.3(4)
C5B C4B C6B 109.6(5)
C7D C4B C5D 109.1(5)
C6D C4B C5D 108.1(5)
C5B C4B C5D 30.5(4)
C6B C4B C5D 85.9(5)
C7D C4B C7B 28.8(3)
C6D C4B C7B 88.5(5)
C5B C4B C7B 106.9(5)
C6B C4B C7B 105.0(5)
C5D C4B C7B 133.5(5)
C7D C4B P1B 110.0(4)
C6D C4B P1B 111.2(5)
C5B C4B P1B 107.7(3)
C6B C4B P1B 117.5(5)
C5D C4B P1B 104.2(3)
C7B C4B P1B 109.6(4)
C4B C5B H5BA 109.5
C4B C5B H5BB 109.5
C4B C5B H5BC 109.5
C4B C6B H6BA 109.5
C4B C6B H6BB 109.5
C4B C6B H6BC 109.5
C4B C7B H7BA 109.5
C4B C7B H7BB 109.5
C4B C7B H7BC 109.5
C4B C5D H5DA 109.5
C4B C5D H5DB 109.5
H5DA C5D H5DB 109.5
C4B C5D H5DC 109.5
H5DA C5D H5DC 109.5
H5DB C5D H5DC 109.5
C4B C6D H6DA 109.5
C4B C6D H6DB 109.5
H6DA C6D H6DB 109.5
C4B C6D H6DC 109.5
H6DA C6D H6DC 109.5
H6DB C6D H6DC 109.5
C4B C7D H7DA 109.5
C4B C7D H7DB 109.5
H7DA C7D H7DB 109.5
C4B C7D H7DC 109.5
H7DA C7D H7DC 109.5
H7DB C7D H7DC 109.5
C11B C8B C10B 109.8(4)
C11B C8B C9B 109.0(3)
C10B C8B C9B 108.8(3)
C11B C8B P1B 110.1(2)
C10B C8B P1B 105.7(2)
C9B C8B P1B 113.3(2)
C8B C9B H9BA 109.5
C8B C9B H9BB 109.5
H9BA C9B H9BB 109.5
C8B C9B H9BC 109.5
H9BA C9B H9BC 109.5
H9BB C9B H9BC 109.5
C8B C10B H10D 109.5
C8B C10B H10E 109.5
H10D C10B H10E 109.5
C8B C10B H10F 109.5
H10D C10B H10F 109.5
H10E C10B H10F 109.5
C8B C11B H11D 109.5
C8B C11B H11E 109.5
H11D C11B H11E 109.5
C8B C11B H11F 109.5
H11D C11B H11F 109.5
H11E C11B H11F 109.5
Si2B C12B H12D 109.5
Si2B C12B H12E 109.5
H12D C12B H12E 109.5
Si2B C12B H12F 109.5
H12D C12B H12F 109.5
H12E C12B H12F 109.5
Si2B C13B H13D 109.5
Si2B C13B H13E 109.5
H13D C13B H13E 109.5
Si2B C13B H13F 109.5
H13D C13B H13F 109.5
H13E C13B H13F 109.5
P2B C14B Si2B 123.48(14)
P2B C14B H14C 106.5
Si2B C14B H14C 106.5
P2B C14B H14D 106.5
Si2B C14B H14D 106.5
H14C C14B H14D 106.5
C18B C15B C17B 109.1(2)
C18B C15B C16B 109.8(2)
C17B C15B C16B 107.7(2)
C18B C15B P2B 112.88(18)
C17B C15B P2B 107.63(18)
C16B C15B P2B 109.56(18)
C15B C16B H16D 109.5
C15B C16B H16E 109.5
H16D C16B H16E 109.5
C15B C16B H16F 109.5
H16D C16B H16F 109.5
H16E C16B H16F 109.5
C15B C17B H17D 109.5
C15B C17B H17E 109.5
H17D C17B H17E 109.5
C15B C17B H17F 109.5
H17D C17B H17F 109.5
H17E C17B H17F 109.5
C15B C18B H18D 109.5
C15B C18B H18E 109.5
H18D C18B H18E 109.5
C15B C18B H18F 109.5
H18D C18B H18F 109.5
H18E C18B H18F 109.5
C21B C19B C20B 108.1(2)
C21B C19B C22B 110.1(2)
C20B C19B C22B 107.2(2)
C21B C19B P2B 110.98(18)
C20B C19B P2B 105.83(18)
C22B C19B P2B 114.30(18)
C19B C20B H20D 109.5
C19B C20B H20E 109.5
H20D C20B H20E 109.5
C19B C20B H20F 109.5
H20D C20B H20F 109.5
H20E C20B H20F 109.5
C19B C21B H21D 109.5
C19B C21B H21E 109.5
H21D C21B H21E 109.5
C19B C21B H21F 109.5
H21D C21B H21F 109.5
H21E C21B H21F 109.5
C19B C22B H22D 109.5
C19B C22B H22E 109.5
H22D C22B H22E 109.5
C19B C22B H22F 109.5
H22D C22B H22F 109.5
H22E C22B H22F 109.5

loop_
_geom_bond_atom_site_label_1
_geom_bond_atom_site_label_2
_geom_bond_distance
Co1A N2A 1.979(2)
Co1A O2A 1.9797(18)
Co1A N1A 1.981(2)
Co1A O1A 1.9906(18)
P1A O1A 1.5144(18)
P1A C3A 1.793(3)
P1A C8A 1.848(3)
P1A C4A 1.848(3)
P2A O2A 1.5183(19)
P2A C14A 1.797(3)
P2A C19A 1.845(3)
P2A C15A 1.850(3)
Si1A N1A 1.695(2)
Si1A C2A 1.877(3)
Si1A C1A 1.878(3)
Si1A C3A 1.923(3)
Si2A N1A 1.701(2)
Si2A C12A 1.876(3)
Si2A C13A 1.882(3)
Si2A C14A 1.921(3)
N2A N3A 1.196(3)
N3A N4A 1.161(3)
C1A H1AA 0.9800
C1A H1AB 0.9800
C1A H1AC 0.9800
C2A H2AA 0.9800
C2A H2AB 0.9800
C2A H2AC 0.9800
C3A H3AA 0.9900
C3A H3AB 0.9900
C4A C6A 1.537(4)
C4A C7A 1.543(4)
C4A C5A 1.543(4)
C5A H5AA 0.9800
C5A H5AB 0.9800
C5A H5AC 0.9800
C6A H6AA 0.9800
C6A H6AB 0.9800
C6A H6AC 0.9800
C7A H7AA 0.9800
C7A H7AB 0.9800
C7A H7AC 0.9800
C8A C10A 1.530(4)
C8A C9A 1.536(4)
C8A C11A 1.546(4)
C9A H9AA 0.9800
C9A H9AB 0.9800
C9A H9AC 0.9800
C10A H10A 0.9800
C10A H10B 0.9800
C10A H10C 0.9800
C11A H11A 0.9800
C11A H11B 0.9800
C11A H11C 0.9800
C12A H12A 0.9800
C12A H12B 0.9800
C12A H12C 0.9800
C13A H13A 0.9800
C13A H13B 0.9800
C13A H13C 0.9800
C14A H14A 0.9900
C14A H14B 0.9900
C15A C16A 1.528(4)
C15A C18A 1.538(4)
C15A C17A 1.539(4)
C16A H16A 0.9800
C16A H16B 0.9800
C16A H16C 0.9800
C17A H17A 0.9800
C17A H17B 0.9800
C17A H17C 0.9800
C18A H18A 0.9800
C18A H18B 0.9800
C18A H18C 0.9800
C19A C20A 1.531(4)
C19A C21A 1.533(4)
C19A C22A 1.538(4)
C20A H20A 0.9800
C20A H20B 0.9800
C20A H20C 0.9800
C21A H21A 0.9800
C21A H21B 0.9800
C21A H21C 0.9800
C22A H22A 0.9800
C22A H22B 0.9800
C22A H22C 0.9800
Co1B N2B 1.973(2)
Co1B N1B 1.981(2)
Co1B O1B 1.9886(18)
Co1B O2B 1.9921(18)
P1B O1B 1.5201(18)
P1B C3B 1.798(3)
P1B C4B 1.844(3)
P1B C8B 1.848(3)
P2B O2B 1.5205(18)
P2B C14B 1.801(3)
P2B C15B 1.844(3)
P2B C19B 1.857(3)
Si1B N1B 1.699(3)
Si1B C1B 1.869(3)
Si1B C2B 1.877(3)
Si1B C3B 1.910(3)
Si2B N1B 1.695(2)
Si2B C12B 1.878(3)
Si2B C13B 1.881(3)
Si2B C14B 1.922(3)
N2B N3B 1.190(3)
N3B N4B 1.157(4)
C1B H1BA 0.9800
C1B H1BB 0.9800
C1B H1BC 0.9800
C2B H2BA 0.9800
C2B H2BB 0.9800
C2B H2BC 0.9800
C3B H3BA 0.9900
C3B H3BB 0.9900
C4B C7D 1.512(7)
C4B C6D 1.517(8)
C4B C5B 1.529(7)
C4B C6B 1.537(8)
C4B C5D 1.568(7)
C4B C7B 1.582(8)
C5B H5BA 0.9800
C5B H5BB 0.9800
C5B H5BC 0.9800
C6B H6BA 0.9800
C6B H6BB 0.9800
C6B H6BC 0.9800
C7B H7BA 0.9800
C7B H7BB 0.9800
C7B H7BC 0.9800
C5D H5DA 0.9800
C5D H5DB 0.9800
C5D H5DC 0.9800
C6D H6DA 0.9800
C6D H6DB 0.9800
C6D H6DC 0.9800
C7D H7DA 0.9800
C7D H7DB 0.9800
C7D H7DC 0.9800
C8B C11B 1.522(4)
C8B C10B 1.532(5)
C8B C9B 1.537(4)
C9B H9BA 0.9800
C9B H9BB 0.9800
C9B H9BC 0.9800
C10B H10D 0.9800
C10B H10E 0.9800
C10B H10F 0.9800
C11B H11D 0.9800
C11B H11E 0.9800
C11B H11F 0.9800
C12B H12D 0.9800
C12B H12E 0.9800
C12B H12F 0.9800
C13B H13D 0.9800
C13B H13E 0.9800
C13B H13F 0.9800
C14B H14C 0.9900
C14B H14D 0.9900
C15B C18B 1.536(4)
C15B C17B 1.538(4)
C15B C16B 1.543(3)
C16B H16D 0.9800
C16B H16E 0.9800
C16B H16F 0.9800
C17B H17D 0.9800
C17B H17E 0.9800
C17B H17F 0.9800
C18B H18D 0.9800
C18B H18E 0.9800
C18B H18F 0.9800
C19B C21B 1.533(4)
C19B C20B 1.540(4)
C19B C22B 1.544(4)
C20B H20D 0.9800
C20B H20E 0.9800
C20B H20F 0.9800
C21B H21D 0.9800
C21B H21E 0.9800
C21B H21F 0.9800
C22B H22D 0.9800
C22B H22E 0.9800
C22B H22F 0.9800

loop_
_geom_torsion_atom_site_label_1
_geom_torsion_atom_site_label_2
_geom_torsion_atom_site_label_3
_geom_torsion_atom_site_label_4
_geom_torsion
C3A P1A O1A Co1A 41.46(17)
C8A P1A O1A Co1A -79.11(15)
C4A P1A O1A Co1A 157.32(13)
N2A Co1A O1A P1A 93.85(14)
O2A Co1A O1A P1A -155.54(12)
N1A Co1A O1A P1A -44.09(14)
C14A P2A O2A Co1A 34.0(2)
C19A P2A O2A Co1A 151.46(15)
C15A P2A O2A Co1A -85.80(17)
N2A Co1A O2A P2A -144.72(16)
N1A Co1A O2A P2A -10.03(18)
O1A Co1A O2A P2A 101.33(16)
C2A Si1A N1A Si2A 51.2(2)
C1A Si1A N1A Si2A -71.3(2)
C3A Si1A N1A Si2A 166.35(15)
C2A Si1A N1A Co1A -131.72(14)
C1A Si1A N1A Co1A 105.83(16)
C3A Si1A N1A Co1A -16.55(18)
C12A Si2A N1A Si1A 119.80(18)
C13A Si2A N1A Si1A -1.8(2)
C14A Si2A N1A Si1A -121.34(16)
C12A Si2A N1A Co1A -57.62(15)
C13A Si2A N1A Co1A -179.23(13)
C14A Si2A N1A Co1A 61.25(15)
N2A Co1A N1A Si1A -98.41(16)
O2A Co1A N1A Si1A 142.58(13)
O1A Co1A N1A Si1A 28.02(15)
N2A Co1A N1A Si2A 79.15(15)
O2A Co1A N1A Si2A -39.86(13)
O1A Co1A N1A Si2A -154.42(10)
O2A Co1A N2A N3A 43.5(3)
N1A Co1A N2A N3A -76.4(3)
O1A Co1A N2A N3A 158.5(2)
Co1A N2A N3A N4A 178(100)
O1A P1A C3A Si1A -22.2(2)
C8A P1A C3A Si1A 98.07(18)
C4A P1A C3A Si1A -139.32(17)
N1A Si1A C3A P1A 10.9(2)
C2A Si1A C3A P1A 132.70(17)
C1A Si1A C3A P1A -116.46(18)
O1A P1A C4A C6A 69.7(2)
C3A P1A C4A C6A -169.8(2)
C8A P1A C4A C6A -50.5(2)
O1A P1A C4A C7A -166.65(19)
C3A P1A C4A C7A -46.1(2)
C8A P1A C4A C7A 73.2(2)
O1A P1A C4A C5A -47.6(2)
C3A P1A C4A C5A 72.9(2)
C8A P1A C4A C5A -167.77(17)
O1A P1A C8A C10A -165.4(2)
C3A P1A C8A C10A 71.6(2)
C4A P1A C8A C10A -45.7(2)
O1A P1A C8A C9A -41.1(2)
C3A P1A C8A C9A -164.06(19)
C4A P1A C8A C9A 78.6(2)
O1A P1A C8A C11A 75.2(2)
C3A P1A C8A C11A -47.8(2)
C4A P1A C8A C11A -165.18(17)
O2A P2A C14A Si2A -10.3(2)
C19A P2A C14A Si2A -126.34(16)
C15A P2A C14A Si2A 109.35(18)
N1A Si2A C14A P2A -38.2(2)
C12A Si2A C14A P2A 83.58(19)
C13A Si2A C14A P2A -164.04(17)
O2A P2A C15A C16A -161.4(2)
C14A P2A C15A C16A 76.7(2)
C19A P2A C15A C16A -43.9(3)
O2A P2A C15A C18A -38.1(2)
C14A P2A C15A C18A -160.0(2)
C19A P2A C15A C18A 79.4(3)
O2A P2A C15A C17A 78.5(2)
C14A P2A C15A C17A -43.5(3)
C19A P2A C15A C17A -164.1(2)
O2A P2A C19A C20A -54.5(2)
C14A P2A C19A C20A 65.6(2)
C15A P2A C19A C20A -173.4(2)
O2A P2A C19A C21A 62.9(2)
C14A P2A C19A C21A -177.03(19)
C15A P2A C19A C21A -56.1(2)
O2A P2A C19A C22A -173.6(2)
C14A P2A C19A C22A -53.5(2)
C15A P2A C19A C22A 67.5(2)
C3B P1B O1B Co1B -25.0(2)
C4B P1B O1B Co1B 93.34(17)
C8B P1B O1B Co1B -143.61(16)
N2B Co1B O1B P1B 140.75(16)
N1B Co1B O1B P1B 5.81(18)
O2B Co1B O1B P1B -106.48(16)
C14B P2B O2B Co1B -20.06(18)
C15B P2B O2B Co1B -140.58(14)
C19B P2B O2B Co1B 96.56(16)
N2B Co1B O2B P2B -99.16(15)
N1B Co1B O2B P2B 38.95(16)
O1B Co1B O2B P2B 151.92(13)
C12B Si2B N1B Si1B 61.4(2)
C13B Si2B N1B Si1B -60.65(19)
C14B Si2B N1B Si1B 175.27(15)
C12B Si2B N1B Co1B -120.07(15)
C13B Si2B N1B Co1B 117.84(15)
C14B Si2B N1B Co1B -6.24(18)
C1B Si1B N1B Si2B -121.40(17)
C2B Si1B N1B Si2B 0.7(2)
C3B Si1B N1B Si2B 117.36(17)
C1B Si1B N1B Co1B 59.93(15)
C2B Si1B N1B Co1B -177.95(13)
C3B Si1B N1B Co1B -61.30(15)
N2B Co1B N1B Si2B 103.90(16)
O1B Co1B N1B Si2B -139.47(13)
O2B Co1B N1B Si2B -20.82(15)
N2B Co1B N1B Si1B -77.38(16)
O1B Co1B N1B Si1B 39.25(13)
O2B Co1B N1B Si1B 157.90(11)
N1B Co1B N2B N3B 78.6(3)
O1B Co1B N2B N3B -40.1(3)
O2B Co1B N2B N3B -157.8(2)
Co1B N2B N3B N4B -178(100)
O1B P1B C3B Si1B 1.5(2)
C4B P1B C3B Si1B -116.91(19)
C8B P1B C3B Si1B 118.78(19)
N1B Si1B C3B P1B 43.2(2)
C1B Si1B C3B P1B -79.7(2)
C2B Si1B C3B P1B 167.15(19)
O1B P1B C4B C7D 35.9(6)
C3B P1B C4B C7D 157.1(6)
C8B P1B C4B C7D -82.1(6)
O1B P1B C4B C6D 162.9(5)
C3B P1B C4B C6D -75.9(5)
C8B P1B C4B C6D 44.8(6)
O1B P1B C4B C5B -49.4(7)
C3B P1B C4B C5B 71.8(7)
C8B P1B C4B C5B -167.4(7)
O1B P1B C4B C6B -173.7(6)
C3B P1B C4B C6B -52.5(6)
C8B P1B C4B C6B 68.3(6)
O1B P1B C4B C5D -80.9(5)
C3B P1B C4B C5D 40.3(5)
C8B P1B C4B C5D 161.1(5)
O1B P1B C4B C7B 66.6(5)
C3B P1B C4B C7B -172.2(5)
C8B P1B C4B C7B -51.4(6)
O1B P1B C8B C11B -57.6(3)
C3B P1B C8B C11B -178.5(3)
C4B P1B C8B C11B 61.2(3)
O1B P1B C8B C10B 61.0(3)
C3B P1B C8B C10B -60.0(3)
C4B P1B C8B C10B 179.8(3)
O1B P1B C8B C9B -180.0(2)
C3B P1B C8B C9B 59.1(3)
C4B P1B C8B C9B -61.2(3)
O2B P2B C14B Si2B -18.6(2)
C15B P2B C14B Si2B 100.80(17)
C19B P2B C14B Si2B -136.60(16)
N1B Si2B C14B P2B 30.9(2)
C12B Si2B C14B P2B 153.57(16)
C13B Si2B C14B P2B -94.83(17)
O2B P2B C15B C18B -160.71(18)
C14B P2B C15B C18B 77.0(2)
C19B P2B C15B C18B -41.1(2)
O2B P2B C15B C17B 78.8(2)
C14B P2B C15B C17B -43.5(2)
C19B P2B C15B C17B -161.53(18)
O2B P2B C15B C16B -38.1(2)
C14B P2B C15B C16B -160.34(19)
C19B P2B C15B C16B 81.6(2)
O2B P2B C19B C21B 64.8(2)
C14B P2B C19B C21B -174.53(19)
C15B P2B C19B C21B -54.4(2)
O2B P2B C19B C20B -52.3(2)
C14B P2B C19B C20B 68.4(2)
C15B P2B C19B C20B -171.48(17)
O2B P2B C19B C22B -170.02(18)
C14B P2B C19B C22B -49.3(2)
C15B P2B C19B C22B 70.8(2)
